data_2019537
loop_
_publ_author_name
'Cheung, Eugene Y.'
'Pennington, Lewis D.'
'Bartberger, Michael D.'
'Staples, Richard J.'

_publ_section_title
;
 2,2'-Bi[benzo[<i>b</i>]thiophene]: an unexpected isolation of the
 benzo[<i>b</i>]thiophene dimer
;
_journal_coeditor_code UK3096
_journal_issue 6
_journal_name_full 'Acta Crystallographica Section C'
_journal_page_first 547
_journal_page_last 549
_journal_paper_doi 10.1107/S2053229614009401
_journal_volume 70
_journal_year 2014
_chemical_formula_iupac 'C16 H10 S2'
_chemical_formula_moiety 'C16 H10 S2'
_chemical_formula_sum 'C16 H10 S2'
_chemical_formula_weight 266.36
_chemical_name_systematic
;
2,2'-Bi[benzo[<i>b</i>]thiophene]
;
_space_group_IT_number 2
_symmetry_cell_setting triclinic
_symmetry_space_group_name_Hall '-P 1'
_symmetry_space_group_name_H-M 'P -1'
_atom_sites_solution_hydrogens geom
_atom_sites_solution_primary direct
_atom_sites_solution_secondary difmap
_audit_creation_method SHELXL97
_cell_angle_alpha 76.2860(10)
_cell_angle_beta 81.1180(10)
_cell_angle_gamma 88.6990(10)
_cell_formula_units_Z 2
_cell_length_a 5.84150(10)
_cell_length_b 7.61970(10)
_cell_length_c 14.2782(2)
_cell_measurement_reflns_used 5762
_cell_measurement_temperature 173(2)
_cell_measurement_theta_max 72.22
_cell_measurement_theta_min 3.22
_cell_volume 609.944(16)
_computing_cell_refinement 'APEX2 (Bruker, 2010)'
_computing_data_collection 'COSMO (Bruker, 2009)'
_computing_data_reduction 'SAINT (Bruker, 2010)'
_computing_molecular_graphics 'SHELXTL (Sheldrick, 2008)'
_computing_publication_material 'SHELXTL (Sheldrick, 2008)'
_computing_structure_refinement 'SHELXL97 (Sheldrick, 2008)'
_computing_structure_solution 'SHELXS97 (Sheldrick, 2008)'
_diffrn_ambient_temperature 173(2)
_diffrn_detector_area_resol_mean 836.6
_diffrn_measured_fraction_theta_full 0.963
_diffrn_measured_fraction_theta_max 0.963
_diffrn_measurement_device_type 'Bruker APEXII CCD area-detector'
_diffrn_measurement_method '\w and/f 0.5\%'
_diffrn_radiation_monochromator graphite
_diffrn_radiation_type CuK\a
_diffrn_radiation_wavelength 1.54178
_diffrn_reflns_av_R_equivalents 0.0363
_diffrn_reflns_av_sigmaI/netI 0.0356
_diffrn_reflns_limit_h_max 7
_diffrn_reflns_limit_h_min -5
_diffrn_reflns_limit_k_max 9
_diffrn_reflns_limit_k_min -9
_diffrn_reflns_limit_l_max 17
_diffrn_reflns_limit_l_min -16
_diffrn_reflns_number 8960
_diffrn_reflns_theta_full 72.22
_diffrn_reflns_theta_max 72.22
_diffrn_reflns_theta_min 3.22
_exptl_absorpt_coefficient_mu 3.733
_exptl_absorpt_correction_T_max 0.8530
_exptl_absorpt_correction_T_min 0.3483
_exptl_absorpt_correction_type multi-scan
_exptl_absorpt_process_details '(SADABS; Sheldrick, 1996)'
_exptl_crystal_colour colourless
_exptl_crystal_density_diffrn 1.450
_exptl_crystal_density_method 'not measured'
_exptl_crystal_description plate
_exptl_crystal_F_000 276
_exptl_crystal_size_max 0.36
_exptl_crystal_size_mid 0.32
_exptl_crystal_size_min 0.04
_refine_diff_density_max 0.293
_refine_diff_density_min -0.226
_refine_ls_extinction_method none
_refine_ls_goodness_of_fit_ref 0.927
_refine_ls_hydrogen_treatment constr
_refine_ls_matrix_type full
_refine_ls_number_parameters 177
_refine_ls_number_reflns 2313
_refine_ls_number_restraints 0
_refine_ls_restrained_S_all 0.927
_refine_ls_R_factor_all 0.0390
_refine_ls_R_factor_gt 0.0356
_refine_ls_shift/su_max 0.000
_refine_ls_shift/su_mean 0.000
_refine_ls_structure_factor_coef Fsqd
_refine_ls_weighting_details 'calc w = 1/[\s^2^(Fo^2^)+(0.0700P)^2^+0.3344P] where P=(Fo^2^+2Fc^2^)/3'
_refine_ls_weighting_scheme calc
_refine_ls_wR_factor_gt 0.1043
_refine_ls_wR_factor_ref 0.1118
_reflns_number_gt 2129
_reflns_number_total 2313
_reflns_threshold_expression I>2\s(I)
_cod_data_source_file uk3096sup1.cf
_cod_data_source_block I
_cod_depositor_comments 'Adding full bibliography for 2019537.cif.'
_cod_database_code 2019537
_cod_database_fobs_code 2019537

loop_
_symmetry_equiv_pos_as_xyz
'x, y, z'
'-x, -y, -z'

loop_
_atom_site_type_symbol
_atom_site_label
_atom_site_fract_x
_atom_site_fract_y
_atom_site_fract_z
_atom_site_U_iso_or_equiv
_atom_site_adp_type
_atom_site_calc_flag
_atom_site_refinement_flags
_atom_site_occupancy
_atom_site_symmetry_multiplicity
_atom_site_disorder_assembly
_atom_site_disorder_group
S S1A -0.21435(15) 0.36901(11) 0.63774(6) 0.0264(2) Uani d P 0.6131(12) 1 A 1
C C7A 0.1790(7) 0.5360(5) 0.5940(3) 0.0281(8) Uani d P 0.6131(12) 1 A 1
H H7AB 0.3134 0.5998 0.5566 0.034 Uiso calc PR 0.6131(12) 1 A 1
S S1AB 0.2585(3) 0.5707(2) 0.58009(12) 0.0264(2) Uani d P 0.3869(12) 1 A 2
C C7AB -0.1321(10) 0.4023(8) 0.6306(5) 0.0281(8) Uani d P 0.3869(12) 1 A 2
H H7AA -0.2717 0.3466 0.6251 0.034 Uiso calc PR 0.3869(12) 1 A 2
C C1A -0.0686(3) 0.3982(2) 0.72842(13) 0.0297(4) Uani d . 1 1 . .
C C2A -0.1582(3) 0.3364(2) 0.82716(14) 0.0354(4) Uani d . 1 1 A .
H H2AA -0.3037 0.2750 0.8465 0.042 Uiso calc R 1 1 . .
C C3A -0.0319(3) 0.3661(3) 0.89592(14) 0.0387(4) Uani d . 1 1 . .
H H3AA -0.0921 0.3259 0.9633 0.046 Uiso calc R 1 1 A .
C C4A 0.1830(3) 0.4543(2) 0.86815(14) 0.0375(4) Uani d . 1 1 A .
H H4AA 0.2681 0.4722 0.9168 0.045 Uiso calc R 1 1 . .
C C5A 0.2734(3) 0.5157(2) 0.77119(14) 0.0339(4) Uani d . 1 1 . .
H H5AA 0.4201 0.5755 0.7528 0.041 Uiso calc R 1 1 A .
C C6A 0.1472(3) 0.4891(2) 0.70008(13) 0.0287(4) Uani d . 1 1 A .
C C8A 0.0106(3) 0.4855(2) 0.55109(12) 0.0238(3) Uani d . 1 1 . .
S S1B 0.24675(11) 0.11677(9) 0.40529(5) 0.0273(2) Uani d P 0.7234(16) 1 B 1
C C7B 0.6423(7) -0.0348(4) 0.3769(2) 0.0284(7) Uani d P 0.7234(16) 1 B 1
H H7BA 0.7830 -0.0949 0.3886 0.034 Uiso calc PR 0.7234(16) 1 B 1
S S1BB 0.7176(4) -0.0595(3) 0.37345(17) 0.0273(2) Uani d P 0.2766(16) 1 B 2
C C7BB 0.3217(14) 0.0846(11) 0.3997(7) 0.0284(7) Uani d P 0.2766(16) 1 B 2
H H7BB 0.1844 0.1269 0.4319 0.034 Uiso calc PR 0.2766(16) 1 B 2
C C1B 0.3556(3) 0.0977(2) 0.29021(13) 0.0277(4) Uani d . 1 1 . .
C C2B 0.2467(3) 0.1641(2) 0.20905(15) 0.0374(4) Uani d . 1 1 B .
H H2BA 0.0999 0.2199 0.2155 0.045 Uiso calc R 1 1 . .
C C3B 0.3569(4) 0.1470(3) 0.11913(15) 0.0449(5) Uani d . 1 1 . .
H H3BA 0.2853 0.1926 0.0630 0.054 Uiso calc R 1 1 B .
C C4B 0.5712(4) 0.0642(3) 0.10913(14) 0.0437(5) Uani d . 1 1 B .
H H4BA 0.6437 0.0542 0.0463 0.052 Uiso calc R 1 1 . .
C C5B 0.6794(3) -0.0034(2) 0.18894(14) 0.0362(4) Uani d . 1 1 . .
H H5BA 0.8248 -0.0611 0.1817 0.043 Uiso calc R 1 1 B .
C C6B 0.5729(3) 0.0141(2) 0.28060(13) 0.0276(4) Uani d . 1 1 B .
C C8B 0.4907(3) 0.0120(2) 0.44888(12) 0.0244(3) Uani d . 1 1 . .

loop_
_atom_site_aniso_label
_atom_site_aniso_U_11
_atom_site_aniso_U_22
_atom_site_aniso_U_33
_atom_site_aniso_U_12
_atom_site_aniso_U_13
_atom_site_aniso_U_23
S1A 0.0193(4) 0.0274(4) 0.0304(4) -0.0038(3) -0.0013(3) -0.0039(3)
C7A 0.0174(16) 0.0246(16) 0.0399(17) -0.0006(13) 0.0000(15) -0.0056(12)
S1AB 0.0193(4) 0.0274(4) 0.0304(4) -0.0038(3) -0.0013(3) -0.0039(3)
C7AB 0.0174(16) 0.0246(16) 0.0399(17) -0.0006(13) 0.0000(15) -0.0056(12)
C1A 0.0265(8) 0.0232(8) 0.0403(10) 0.0048(7) -0.0077(7) -0.0084(7)
C2A 0.0266(8) 0.0290(9) 0.0450(10) 0.0008(7) 0.0030(7) -0.0033(8)
C3A 0.0438(10) 0.0350(9) 0.0327(9) 0.0082(8) 0.0019(8) -0.0046(8)
C4A 0.0432(10) 0.0345(9) 0.0402(10) 0.0085(8) -0.0150(8) -0.0144(8)
C5A 0.0264(8) 0.0264(8) 0.0490(11) 0.0006(7) -0.0054(7) -0.0094(8)
C6A 0.0271(8) 0.0205(7) 0.0354(9) 0.0049(6) 0.0003(7) -0.0043(7)
C8A 0.0186(7) 0.0174(7) 0.0339(9) 0.0020(6) -0.0012(6) -0.0047(6)
S1B 0.0215(4) 0.0283(4) 0.0325(3) 0.0069(2) -0.0049(3) -0.0078(2)
C7B 0.0210(14) 0.0254(14) 0.0402(15) 0.0067(12) -0.0076(13) -0.0096(10)
S1BB 0.0215(4) 0.0283(4) 0.0325(3) 0.0069(2) -0.0049(3) -0.0078(2)
C7BB 0.0210(14) 0.0254(14) 0.0402(15) 0.0067(12) -0.0076(13) -0.0096(10)
C1B 0.0246(8) 0.0210(7) 0.0374(9) -0.0013(6) -0.0034(7) -0.0075(6)
C2B 0.0327(9) 0.0272(9) 0.0544(12) 0.0045(7) -0.0181(8) -0.0072(8)
C3B 0.0622(13) 0.0337(10) 0.0405(11) -0.0074(9) -0.0253(10) 0.0000(8)
C4B 0.0542(12) 0.0448(11) 0.0319(9) -0.0169(10) 0.0018(8) -0.0125(8)
C5B 0.0305(9) 0.0346(9) 0.0453(11) -0.0035(7) 0.0017(7) -0.0176(8)
C6B 0.0246(8) 0.0211(7) 0.0375(9) -0.0016(6) -0.0063(7) -0.0066(7)
C8B 0.0202(7) 0.0202(7) 0.0331(9) 0.0004(6) -0.0046(6) -0.0065(6)

loop_
_atom_type_symbol
_atom_type_description
_atom_type_scat_dispersion_real
_atom_type_scat_dispersion_imag
_atom_type_scat_source
C C 0.0181 0.0091 'International Tables Vol C Tables 4.2.6.8 and 6.1.1.4'
H H 0.0000 0.0000 'International Tables Vol C Tables 4.2.6.8 and 6.1.1.4'
S S 0.3331 0.5567 'International Tables Vol C Tables 4.2.6.8 and 6.1.1.4'

loop_
_geom_angle_atom_site_label_1
_geom_angle_atom_site_label_2
_geom_angle_atom_site_label_3
_geom_angle_site_symmetry_1
_geom_angle_site_symmetry_3
_geom_angle
C1A S1A C8A . . 89.14(9)
C8A C7A C6A . . 117.3(3)
C8A C7A H7AB . . 121.3
C6A C7A H7AB . . 121.3
C6A S1AB C8A . . 87.65(10)
C8A C7AB C1A . . 118.8(5)
C8A C7AB H7AA . . 120.6
C1A C7AB H7AA . . 120.6
C2A C1A C6A . . 120.37(17)
C2A C1A C7AB . . 139.6(3)
C6A C1A C7AB . . 100.1(3)
C2A C1A S1A . . 122.15(14)
C6A C1A S1A . . 117.48(14)
C7AB C1A S1A . . 17.4(2)
C3A C2A C1A . . 118.86(17)
C3A C2A H2AA . . 120.6
C1A C2A H2AA . . 120.6
C2A C3A C4A . . 120.93(18)
C2A C3A H3AA . . 119.5
C4A C3A H3AA . . 119.5
C5A C4A C3A . . 120.82(18)
C5A C4A H4AA . . 119.6
C3A C4A H4AA . . 119.6
C4A C5A C6A . . 119.29(17)
C4A C5A H5AA . . 120.4
C6A C5A H5AA . . 120.4
C5A C6A C1A . . 119.72(17)
C5A C6A C7A . . 135.6(2)
C1A C6A C7A . . 104.7(2)
C5A C6A S1AB . . 118.74(14)
C1A C6A S1AB . . 121.54(15)
C7A C6A S1AB . . 16.86(16)
C7AB C8A C7A . . 99.2(3)
C7AB C8A C8A . 2_566 130.4(3)
C7A C8A C8A . 2_566 130.4(2)
C7AB C8A S1AB . . 111.9(3)
C7A C8A S1AB . . 12.79(19)
C8A C8A S1AB 2_566 . 117.62(16)
C7AB C8A S1A . . 12.2(3)
C7A C8A S1A . . 111.4(2)
C8A C8A S1A 2_566 . 118.19(16)
S1AB C8A S1A . . 124.18(11)
C1B S1B C8B . . 90.53(8)
C8B C7B C6B . . 115.0(3)
C8B C7B H7BA . . 122.5
C6B C7B H7BA . . 122.5
C6B S1BB C8B . . 88.56(13)
C8B C7BB C1B . . 117.9(6)
C8B C7BB H7BB . . 121.0
C1B C7BB H7BB . . 121.0
C2B C1B C6B . . 120.70(17)
C2B C1B C7BB . . 140.6(3)
C6B C1B C7BB . . 98.7(3)
C2B C1B S1B . . 123.93(14)
C6B C1B S1B . . 115.33(14)
C7BB C1B S1B . . 16.7(3)
C3B C2B C1B . . 118.48(18)
C3B C2B H2BA . . 120.8
C1B C2B H2BA . . 120.8
C2B C3B C4B . . 121.13(18)
C2B C3B H3BA . . 119.4
C4B C3B H3BA . . 119.4
C5B C4B C3B . . 120.90(19)
C5B C4B H4BA . . 119.6
C3B C4B H4BA . . 119.6
C4B C5B C6B . . 119.10(18)
C4B C5B H5BA . . 120.5
C6B C5B H5BA . . 120.4
C5B C6B C1B . . 119.68(17)
C5B C6B C7B . . 132.9(2)
C1B C6B C7B . . 107.4(2)
C5B C6B S1BB . . 117.14(16)
C1B C6B S1BB . . 123.13(16)
C7B C6B S1BB . . 15.81(15)
C7BB C8B C7B . . 101.0(4)
C7BB C8B C8B . 2_656 129.9(4)
C7B C8B C8B . 2_656 129.1(2)
C7BB C8B S1BB . . 111.6(4)
C7B C8B S1BB . . 10.69(17)
C8B C8B S1BB 2_656 . 118.41(17)
C7BB C8B S1B . . 10.9(4)
C7B C8B S1B . . 111.80(18)
C8B C8B S1B 2_656 . 119.13(16)
S1BB C8B S1B . . 122.44(12)

loop_
_geom_bond_atom_site_label_1
_geom_bond_atom_site_label_2
_geom_bond_site_symmetry_2
_geom_bond_distance
S1A C1A . 1.7136(19)
S1A C8A . 1.7536(18)
C7A C8A . 1.344(4)
C7A C6A . 1.454(4)
C7A H7AB . 0.9500
S1AB C6A . 1.707(2)
S1AB C8A . 1.745(2)
C7AB C8A . 1.332(6)
C7AB C1A . 1.493(7)
C7AB H7AA . 0.9500
C1A C2A . 1.397(3)
C1A C6A . 1.408(2)
C2A C3A . 1.377(3)
C2A H2AA . 0.9500
C3A C4A . 1.394(3)
C3A H3AA . 0.9500
C4A C5A . 1.376(3)
C4A H4AA . 0.9500
C5A C6A . 1.397(3)
C5A H5AA . 0.9500
C8A C8A 2_566 1.447(3)
S1B C1B . 1.7064(18)
S1B C8B . 1.7442(17)
C7B C8B . 1.359(4)
C7B C6B . 1.455(4)
C7B H7BA . 0.9500
S1BB C6B . 1.661(3)
S1BB C8B . 1.737(3)
C7BB C8B . 1.334(9)
C7BB C1B . 1.525(9)
C7BB H7BB . 0.9500
C1B C2B . 1.392(3)
C1B C6B . 1.410(2)
C2B C3B . 1.378(3)
C2B H2BA . 0.9500
C3B C4B . 1.392(3)
C3B H3BA . 0.9500
C4B C5B . 1.376(3)
C4B H4BA . 0.9500
C5B C6B . 1.395(3)
C5B H5BA . 0.9500
C8B C8B 2_656 1.448(3)

loop_
_geom_torsion_atom_site_label_1
_geom_torsion_atom_site_label_2
_geom_torsion_atom_site_label_3
_geom_torsion_atom_site_label_4
_geom_torsion_site_symmetry_4
_geom_torsion
C8A C7AB C1A C2A . 177.7(2)
C8A C7AB C1A C6A . -1.8(5)
C8A C7AB C1A S1A . 178.0(12)
C8A S1A C1A C2A . 178.43(15)
C8A S1A C1A C6A . -1.08(14)
C8A S1A C1A C7AB . -1.3(8)
C6A C1A C2A C3A . 0.0(3)
C7AB C1A C2A C3A . -179.4(4)
S1A C1A C2A C3A . -179.48(14)
C1A C2A C3A C4A . -0.7(3)
C2A C3A C4A C5A . 0.7(3)
C3A C4A C5A C6A . 0.1(3)
C4A C5A C6A C1A . -0.8(3)
C4A C5A C6A C7A . 178.2(2)
C4A C5A C6A S1AB . 178.48(14)
C2A C1A C6A C5A . 0.8(2)
C7AB C1A C6A C5A . -179.6(3)
S1A C1A C6A C5A . -179.72(13)
C2A C1A C6A C7A . -178.54(19)
C7AB C1A C6A C7A . 1.1(3)
S1A C1A C6A C7A . 1.0(2)
C2A C1A C6A S1AB . -178.52(14)
C7AB C1A C6A S1AB . 1.1(3)
S1A C1A C6A S1AB . 1.0(2)
C8A C7A C6A C5A . -179.4(2)
C8A C7A C6A C1A . -0.3(3)
C8A C7A C6A S1AB . 179.8(8)
C8A S1AB C6A C5A . -179.53(14)
C8A S1AB C6A C1A . -0.24(16)
C8A S1AB C6A C7A . -0.2(6)
C1A C7AB C8A C7A . 1.6(4)
C1A C7AB C8A C8A 2_566 -177.8(3)
C1A C7AB C8A S1AB . 1.8(5)
C1A C7AB C8A S1A . -177.2(16)
C6A C7A C8A C7AB . -0.7(3)
C6A C7A C8A C8A 2_566 178.7(2)
C6A C7A C8A S1AB . -179.7(10)
C6A C7A C8A S1A . -0.4(3)
C6A S1AB C8A C7AB . -0.9(3)
C6A S1AB C8A C7A . 0.2(8)
C6A S1AB C8A C8A 2_566 178.82(17)
C6A S1AB C8A S1A . -0.61(13)
C1A S1A C8A C7AB . 2.1(12)
C1A S1A C8A C7A . 0.8(2)
C1A S1A C8A C8A 2_566 -178.41(17)
C1A S1A C8A S1AB . 1.02(12)
C8B C7BB C1B C2B . -176.4(3)
C8B C7BB C1B C6B . 2.0(6)
C8B C7BB C1B S1B . -174.9(17)
C8B S1B C1B C2B . -177.67(16)
C8B S1B C1B C6B . 0.09(13)
C8B S1B C1B C7BB . 3.4(11)
C6B C1B C2B C3B . -0.3(3)
C7BB C1B C2B C3B . 177.8(5)
S1B C1B C2B C3B . 177.30(13)
C1B C2B C3B C4B . 0.5(3)
C2B C3B C4B C5B . 0.1(3)
C3B C4B C5B C6B . -0.8(3)
C4B C5B C6B C1B . 1.0(3)
C4B C5B C6B C7B . -177.3(2)
C4B C5B C6B S1BB . -176.67(16)
C2B C1B C6B C5B . -0.4(3)
C7BB C1B C6B C5B . -179.2(3)
S1B C1B C6B C5B . -178.24(12)
C2B C1B C6B C7B . 178.28(18)
C7BB C1B C6B C7B . -0.5(4)
S1B C1B C6B C7B . 0.4(2)
C2B C1B C6B S1BB . 177.11(16)
C7BB C1B C6B S1BB . -1.7(3)
S1B C1B C6B S1BB . -0.7(2)
C8B C7B C6B C5B . 177.48(18)
C8B C7B C6B C1B . -1.0(3)
C8B C7B C6B S1BB . 175.4(8)
C8B S1BB C6B C5B . 178.44(14)
C8B S1BB C6B C1B . 0.88(19)
C8B S1BB C6B C7B . -3.2(6)
C1B C7BB C8B C7B . -2.5(6)
C1B C7BB C8B C8B 2_656 177.8(3)
C1B C7BB C8B S1BB . -1.7(7)
C1B C7BB C8B S1B . 172(3)
C6B C7B C8B C7BB . 2.1(4)
C6B C7B C8B C8B 2_656 -178.2(2)
C6B C7B C8B S1BB . -173.6(11)
C6B C7B C8B S1B . 1.1(3)
C6B S1BB C8B C7BB . 0.5(4)
C6B S1BB C8B C7B . 5.1(9)
C6B S1BB C8B C8B 2_656 -179.00(18)
C6B S1BB C8B S1B . -0.81(16)
C1B S1B C8B C7BB . -6(2)
C1B S1B C8B C7B . -0.65(18)
C1B S1B C8B C8B 2_656 178.71(17)
C1B S1B C8B S1BB . 0.53(13)
